data_7249995
loop_
_publ_author_name
'Rath, Sibani'
'Lamba, Pinki'
'Sravan Kumar Reddy, P.'
'Krishna, Anugam V.'
'Ramachary, Dhevalapally B.'

_publ_section_title
;
 Sustainable construction of value-added naphthoquinones for
 pharmaceuticals
;
_journal_issue 13
_journal_name_full 'Green Chemistry'
_journal_page_first 3465
_journal_page_last 3476
_journal_paper_doi 10.1039/D4GC06053A
_journal_volume 27
_journal_year 2025
_chemical_formula_moiety 'C16 H16 O3, C16 H15 O3'
_chemical_formula_sum 'C32 H31 O6'
_chemical_formula_weight 511.57
_space_group_crystal_system triclinic
_space_group_IT_number 2
_space_group_name_Hall '-P 1'
_space_group_name_H-M_alt 'P -1'
_atom_sites_solution_hydrogens geom
_atom_sites_solution_primary iterative
_audit_creation_date 2024-04-05
_audit_creation_method
;
Olex2 1.3-ac4
(compiled 2018.12.18 svn.r3554 for Rigaku Oxford Diffraction, GUI svn.r1)
;
_audit_update_record
;
2024-11-04 deposited with the CCDC.	2025-02-11 downloaded from the CCDC.
;
_cell_angle_alpha 94.719(3)
_cell_angle_beta 102.333(3)
_cell_angle_gamma 90.643(3)
_cell_formula_units_Z 2
_cell_length_a 6.8522(5)
_cell_length_b 12.7911(11)
_cell_length_c 15.3647(12)
_cell_measurement_reflns_used 9996
_cell_measurement_temperature 301(2)
_cell_measurement_theta_max 27.21
_cell_measurement_theta_min 2.19
_cell_volume 1310.56(18)
_computing_cell_refinement 'SAINT V8.40B (?, 2016)'
_computing_data_reduction 'SAINT V8.40B (?, 2016)'
_computing_molecular_graphics 'Olex2 (Dolomanov et al., 2009)'
_computing_publication_material 'Olex2 (Dolomanov et al., 2009)'
_computing_structure_refinement 'ShelXL (Sheldrick, 2015)'
_computing_structure_solution 'olex2.solve (Bourhis et al., 2015)'
_diffrn_ambient_temperature 301.0
_diffrn_measured_fraction_theta_full 1.000
_diffrn_measured_fraction_theta_max 0.992
_diffrn_measurement_device_type 'Bruker APEX-II CCD'
_diffrn_measurement_method '\f and \w scans'
_diffrn_radiation_type MoK\a
_diffrn_radiation_wavelength 0.71073
_diffrn_reflns_av_R_equivalents 0.0629
_diffrn_reflns_av_unetI/netI 0.0696
_diffrn_reflns_Laue_measured_fraction_full 1.000
_diffrn_reflns_Laue_measured_fraction_max 0.992
_diffrn_reflns_limit_h_max 9
_diffrn_reflns_limit_h_min -9
_diffrn_reflns_limit_k_max 17
_diffrn_reflns_limit_k_min -17
_diffrn_reflns_limit_l_max 20
_diffrn_reflns_limit_l_min -20
_diffrn_reflns_number 59611
_diffrn_reflns_point_group_measured_fraction_full 1.000
_diffrn_reflns_point_group_measured_fraction_max 0.992
_diffrn_reflns_theta_full 25.242
_diffrn_reflns_theta_max 28.385
_diffrn_reflns_theta_min 1.362
_diffrn_standards_number 0
_exptl_absorpt_coefficient_mu 0.089
_exptl_absorpt_correction_T_max 0.7457
_exptl_absorpt_correction_T_min 0.6600
_exptl_absorpt_correction_type multi-scan
_exptl_absorpt_process_details
'SADABS-2016/2 (Bruker,2016/2) was used for absorption correction. wR2(int) was 0.1492 before and 0.0796 after correction. The Ratio of minimum to maximum transmission is 0.8851. The \l/2 correction factor is Not present.'
_exptl_crystal_colour 'metallic yellowish yellow'
_exptl_crystal_colour_lustre metallic
_exptl_crystal_colour_modifier yellowish
_exptl_crystal_colour_primary yellow
_exptl_crystal_density_diffrn 1.296
_exptl_crystal_description plate
_exptl_crystal_F_000 542
_exptl_crystal_size_max 0.204
_exptl_crystal_size_mid 0.194
_exptl_crystal_size_min 0.141
_refine_diff_density_max 0.626
_refine_diff_density_min -0.426
_refine_diff_density_rms 0.092
_refine_ls_extinction_method none
_refine_ls_goodness_of_fit_ref 1.079
_refine_ls_hydrogen_treatment constr
_refine_ls_matrix_type full
_refine_ls_number_parameters 349
_refine_ls_number_reflns 6530
_refine_ls_number_restraints 0
_refine_ls_restrained_S_all 1.079
_refine_ls_R_factor_all 0.1185
_refine_ls_R_factor_gt 0.0795
_refine_ls_shift/su_max 0.000
_refine_ls_shift/su_mean 0.000
_refine_ls_structure_factor_coef Fsqd
_refine_ls_weighting_details 'w=1/[\s^2^(Fo^2^)+(0.1088P)^2^+0.4820P] where P=(Fo^2^+2Fc^2^)/3'
_refine_ls_weighting_scheme calc
_refine_ls_wR_factor_gt 0.2310
_refine_ls_wR_factor_ref 0.2523
_reflns_Friedel_coverage 0.000
_reflns_number_gt 3965
_reflns_number_total 6530
_reflns_threshold_expression 'I > 2\s(I)'
_cod_data_source_file d4gc06053a3.cif
_cod_data_source_block dbr047_0m_a
_cod_depositor_comments 'Adding full bibliography for 7249990--7249995.cif.'
_cod_database_code 7249995
_shelx_shelxl_version_number 2018/3
_shelx_space_group_comment
;
The symmetry employed for this shelxl refinement is uniquely defined
by the following loop, which should always be used as a source of
symmetry information in preference to the above space-group names.
They are only intended as comments.
;
_shelx_estimated_absorpt_t_max 0.988
_shelx_estimated_absorpt_t_min 0.982
_olex2_refinement_description
;
1. Fixed Uiso
 At 1.2 times of:
  All C(H) groups, All C(H,H) groups
 At 1.5 times of:
  All C(H,H,H) groups, All O(H) groups
2.a Secondary CH2 refined with riding coordinates:
 C27(H27A,H27B), C11(H11A,H11B), C9(H9A,H9B), C26(H26A,H26B), C10(H10A,H10B)
2.b Aromatic/amide H refined with riding coordinates:
 C21(H21), C5(H5), C18(H18), C6(H6), C2(H2), C22(H22), C25(H25)
2.c Idealised Me refined as rotating group:
 C15(H15A,H15B,H15C), C16(H16A,H16B,H16C), C32(H32A,H32B,H32C), C31(H31A,H31B,
 H31C)
2.d Idealised tetrahedral OH refined as rotating group:
 O1(H1), O4(H4)
;
_olex2_submission_special_instructions 'No special instructions were received'

loop_
_space_group_symop_operation_xyz
'x, y, z'
'-x, -y, -z'

loop_
_atom_site_label
_atom_site_type_symbol
_atom_site_fract_x
_atom_site_fract_y
_atom_site_fract_z
_atom_site_U_iso_or_equiv
_atom_site_adp_type
_atom_site_occupancy
_atom_site_site_symmetry_order
_atom_site_calc_flag
_atom_site_refinement_flags_posn
_atom_site_refinement_flags_adp
_atom_site_refinement_flags_occupancy
_atom_site_disorder_assembly
_atom_site_disorder_group
O1 O -0.0526(3) 0.35880(13) 0.07418(11) 0.0593(5) Uani 1 1 d . . . . .
H1 H -0.064601 0.399698 0.035112 0.089 Uiso 1 1 calc GR . . . .
O2 O -0.0449(3) 0.56339(13) 0.07980(10) 0.0614(5) Uani 1 1 d . . . . .
O4 O 0.3793(3) 0.32834(15) 0.55211(11) 0.0676(5) Uani 1 1 d . . . . .
H4 H 0.344949 0.373203 0.517181 0.101 Uiso 1 1 calc GR . . . .
O6 O 0.5317(3) 0.31709(14) 0.86116(12) 0.0681(5) Uani 1 1 d . . . . .
O3 O 0.0933(3) 0.38247(15) 0.38518(12) 0.0743(6) Uani 1 1 d . . . . .
O5 O 0.3841(3) 0.53194(15) 0.57387(11) 0.0693(5) Uani 1 1 d . . . . .
C1 C -0.0185(3) 0.41279(18) 0.15427(14) 0.0452(5) Uani 1 1 d . . . . .
C29 C 0.4685(3) 0.54741(17) 0.73435(13) 0.0389(5) Uani 1 1 d . . . . .
C20 C 0.5080(3) 0.48562(17) 0.80733(13) 0.0405(5) Uani 1 1 d . . . . .
C4 C 0.0516(3) 0.54228(18) 0.31770(13) 0.0422(5) Uani 1 1 d . . . . .
C14 C -0.0165(3) 0.52980(17) 0.15324(13) 0.0419(5) Uani 1 1 d . . . . .
C17 C 0.4222(3) 0.37344(18) 0.63573(15) 0.0479(5) Uani 1 1 d . . . . .
C30 C 0.4231(3) 0.49066(18) 0.64426(14) 0.0450(5) Uani 1 1 d . . . . .
C13 C 0.0183(3) 0.59533(17) 0.23899(13) 0.0395(5) Uani 1 1 d . . . . .
C28 C 0.4737(3) 0.65817(17) 0.74855(14) 0.0427(5) Uani 1 1 d . . . . .
C19 C 0.5019(3) 0.36799(18) 0.79583(15) 0.0462(5) Uani 1 1 d . . . . .
C12 C 0.0206(3) 0.70635(17) 0.24381(13) 0.0413(5) Uani 1 1 d . . . . .
C23 C 0.5144(3) 0.70521(18) 0.83688(15) 0.0465(5) Uani 1 1 d . . . . .
C3 C 0.0551(3) 0.42590(19) 0.31572(15) 0.0493(5) Uani 1 1 d . . . . .
C7 C 0.0614(3) 0.76278(19) 0.32886(14) 0.0477(5) Uani 1 1 d . . . . .
C21 C 0.5528(3) 0.53378(19) 0.89330(14) 0.0487(5) Uani 1 1 d . . . . .
H21 H 0.582336 0.493378 0.941808 0.058 Uiso 1 1 calc R . . . .
C5 C 0.0842(3) 0.5998(2) 0.39988(14) 0.0523(6) Uani 1 1 d . . . . .
H5 H 0.102947 0.565629 0.452021 0.063 Uiso 1 1 calc R . . . .
C18 C 0.4606(3) 0.31714(19) 0.70634(16) 0.0504(5) Uani 1 1 d . . . . .
H18 H 0.460637 0.244311 0.697771 0.060 Uiso 1 1 calc R . . . .
C6 C 0.0890(3) 0.7073(2) 0.40459(15) 0.0541(6) Uani 1 1 d . . . . .
H6 H 0.111566 0.744635 0.460541 0.065 Uiso 1 1 calc R . . . .
C2 C 0.0132(3) 0.36511(18) 0.22994(16) 0.0494(5) Uani 1 1 d . . . . .
H2 H 0.008375 0.292216 0.227436 0.059 Uiso 1 1 calc R . . . .
C22 C 0.5538(3) 0.6412(2) 0.90726(15) 0.0521(6) Uani 1 1 d . . . . .
H22 H 0.581628 0.672178 0.965634 0.063 Uiso 1 1 calc R . . . .
C27 C 0.4357(4) 0.7257(2) 0.67028(16) 0.0598(6) Uani 1 1 d . . . . .
H27A H 0.513849 0.700432 0.627598 0.072 Uiso 1 1 calc R . . . .
H27B H 0.295667 0.718496 0.640609 0.072 Uiso 1 1 calc R . . . .
C11 C -0.0198(4) 0.76430(19) 0.16011(15) 0.0574(6) Uani 1 1 d . . . . .
H11A H 0.093127 0.756633 0.131513 0.069 Uiso 1 1 calc R . . . .
H11B H -0.136236 0.732177 0.118887 0.069 Uiso 1 1 calc R . . . .
C8 C 0.0738(4) 0.8830(2) 0.34230(17) 0.0612(6) Uani 1 1 d . . . . .
C24 C 0.5193(4) 0.8245(2) 0.85995(18) 0.0608(6) Uani 1 1 d . . . . .
C15 C 0.2699(5) 0.9197(3) 0.4087(2) 0.0891(10) Uani 1 1 d . . . . .
H15A H 0.280858 0.994899 0.413744 0.134 Uiso 1 1 calc GR . . . .
H15B H 0.381607 0.891044 0.387328 0.134 Uiso 1 1 calc GR . . . .
H15C H 0.269031 0.895812 0.466248 0.134 Uiso 1 1 calc GR . . . .
C16 C -0.1008(5) 0.9238(3) 0.3818(2) 0.0854(10) Uani 1 1 d . . . . .
H16A H -0.099108 0.893341 0.436951 0.128 Uiso 1 1 calc GR . . . .
H16B H -0.224464 0.904875 0.340330 0.128 Uiso 1 1 calc GR . . . .
H16C H -0.088233 0.998808 0.392717 0.128 Uiso 1 1 calc GR . . . .
C32 C 0.7319(5) 0.8621(2) 0.9042(2) 0.0873(10) Uani 1 1 d . . . . .
H32A H 0.818866 0.845604 0.863954 0.131 Uiso 1 1 calc GR . . . .
H32B H 0.776053 0.827801 0.957956 0.131 Uiso 1 1 calc GR . . . .
H32C H 0.734700 0.936668 0.918685 0.131 Uiso 1 1 calc GR . . . .
C31 C 0.3837(6) 0.8527(3) 0.9253(3) 0.1055(13) Uani 1 1 d . . . . .
H31A H 0.443070 0.830450 0.982924 0.158 Uiso 1 1 calc GR . . . .
H31B H 0.255487 0.818006 0.903585 0.158 Uiso 1 1 calc GR . . . .
H31C H 0.367608 0.927249 0.930181 0.158 Uiso 1 1 calc GR . . . .
C9 C 0.0735(7) 0.9309(3) 0.2542(2) 0.0993(12) Uani 1 1 d . . . . .
H9A H 0.035357 1.003543 0.260186 0.119 Uiso 1 1 calc R . . . .
H9B H 0.208786 0.930832 0.244396 0.119 Uiso 1 1 calc R . . . .
C25 C 0.4435(7) 0.8811(3) 0.7770(3) 0.1078(13) Uani 1 1 d . . . . .
H25 H 0.369452 0.941359 0.779437 0.129 Uiso 1 1 calc R . . . .
C26 C 0.4879(8) 0.8405(3) 0.6979(3) 0.1203(16) Uani 1 1 d . . . . .
H26A H 0.630196 0.851094 0.702250 0.144 Uiso 1 1 calc R . . . .
H26B H 0.419105 0.880850 0.650456 0.144 Uiso 1 1 calc R . . . .
C10 C -0.0548(8) 0.8796(3) 0.1776(2) 0.1172(15) Uani 1 1 d . . . . .
H10A H -0.039914 0.914748 0.125693 0.141 Uiso 1 1 calc R . . . .
H10B H -0.191815 0.887627 0.183988 0.141 Uiso 1 1 calc R . . . .

loop_
_atom_site_aniso_label
_atom_site_aniso_U_11
_atom_site_aniso_U_22
_atom_site_aniso_U_33
_atom_site_aniso_U_23
_atom_site_aniso_U_13
_atom_site_aniso_U_12
O1 0.0757(11) 0.0537(10) 0.0478(9) -0.0086(7) 0.0172(8) -0.0029(8)
O2 0.0911(13) 0.0595(10) 0.0348(8) 0.0031(7) 0.0159(8) 0.0164(9)
O4 0.0901(13) 0.0648(11) 0.0449(9) -0.0069(8) 0.0120(9) 0.0092(10)
O6 0.0903(13) 0.0613(11) 0.0568(10) 0.0230(9) 0.0179(9) 0.0089(9)
O3 0.1015(15) 0.0671(12) 0.0524(10) 0.0192(9) 0.0065(9) 0.0068(10)
O5 0.1007(14) 0.0671(11) 0.0364(8) 0.0092(8) 0.0049(8) 0.0052(10)
C1 0.0389(11) 0.0522(13) 0.0448(11) -0.0021(10) 0.0123(9) 0.0028(9)
C29 0.0333(10) 0.0494(12) 0.0352(10) 0.0070(9) 0.0088(7) 0.0043(8)
C20 0.0334(10) 0.0508(12) 0.0390(10) 0.0081(9) 0.0102(8) 0.0051(8)
C4 0.0335(10) 0.0561(13) 0.0365(10) 0.0048(9) 0.0060(8) 0.0051(9)
C14 0.0369(10) 0.0513(12) 0.0383(11) 0.0021(9) 0.0106(8) 0.0067(9)
C17 0.0442(12) 0.0554(13) 0.0444(12) -0.0025(10) 0.0126(9) 0.0043(10)
C30 0.0412(11) 0.0565(13) 0.0383(11) 0.0070(9) 0.0096(8) 0.0059(9)
C13 0.0321(10) 0.0529(12) 0.0339(10) 0.0028(9) 0.0078(7) 0.0054(8)
C28 0.0358(10) 0.0510(12) 0.0424(11) 0.0074(9) 0.0093(8) 0.0045(9)
C19 0.0403(11) 0.0523(13) 0.0491(12) 0.0125(10) 0.0130(9) 0.0058(9)
C12 0.0346(10) 0.0506(12) 0.0385(10) 0.0022(9) 0.0080(8) 0.0048(8)
C23 0.0393(11) 0.0514(13) 0.0480(12) 0.0000(10) 0.0090(9) 0.0025(9)
C3 0.0441(12) 0.0584(14) 0.0464(12) 0.0139(10) 0.0086(9) 0.0046(10)
C7 0.0417(11) 0.0559(13) 0.0430(11) -0.0036(10) 0.0068(9) 0.0029(9)
C21 0.0521(13) 0.0617(14) 0.0345(10) 0.0109(10) 0.0116(9) 0.0052(10)
C5 0.0513(13) 0.0699(16) 0.0339(11) 0.0064(10) 0.0041(9) 0.0061(11)
C18 0.0500(13) 0.0460(12) 0.0568(14) 0.0029(10) 0.0156(10) 0.0035(10)
C6 0.0558(13) 0.0652(16) 0.0369(11) -0.0071(10) 0.0046(9) 0.0045(11)
C2 0.0476(12) 0.0464(12) 0.0551(13) 0.0040(10) 0.0134(10) 0.0009(9)
C22 0.0532(13) 0.0637(15) 0.0378(11) -0.0031(10) 0.0087(9) 0.0032(11)
C27 0.0736(16) 0.0544(14) 0.0522(14) 0.0155(11) 0.0111(12) 0.0071(12)
C11 0.0746(16) 0.0523(14) 0.0436(12) 0.0052(10) 0.0088(11) 0.0034(12)
C8 0.0650(16) 0.0550(14) 0.0603(15) -0.0084(12) 0.0115(12) 0.0029(12)
C24 0.0602(15) 0.0512(14) 0.0675(16) -0.0063(12) 0.0102(12) 0.0022(11)
C15 0.076(2) 0.073(2) 0.107(3) -0.0232(18) 0.0076(17) -0.0104(15)
C16 0.078(2) 0.0687(19) 0.108(2) -0.0223(17) 0.0274(17) 0.0116(15)
C32 0.078(2) 0.0657(18) 0.106(2) -0.0128(17) 0.0017(17) -0.0094(15)
C31 0.113(3) 0.068(2) 0.144(3) -0.031(2) 0.060(3) 0.0029(18)
C9 0.163(4) 0.0527(17) 0.082(2) 0.0005(16) 0.029(2) -0.003(2)
C25 0.169(4) 0.0538(18) 0.087(2) 0.0025(17) -0.002(2) 0.025(2)
C26 0.224(5) 0.061(2) 0.079(2) 0.0237(18) 0.031(3) 0.010(2)
C10 0.219(5) 0.0572(19) 0.065(2) 0.0134(15) 0.004(2) 0.000(2)

loop_
_atom_type_symbol
_atom_type_description
_atom_type_scat_dispersion_real
_atom_type_scat_dispersion_imag
_atom_type_scat_source
C C 0.0033 0.0016 'International Tables Vol C Tables 4.2.6.8 and 6.1.1.4'
H H 0.0000 0.0000 'International Tables Vol C Tables 4.2.6.8 and 6.1.1.4'
O O 0.0106 0.0060 'International Tables Vol C Tables 4.2.6.8 and 6.1.1.4'

loop_
_geom_angle_atom_site_label_1
_geom_angle_atom_site_label_2
_geom_angle_atom_site_label_3
_geom_angle
_geom_angle_site_symmetry_1
_geom_angle_site_symmetry_3
_geom_angle_publ_flag
O1 C1 C14 115.49(19) . . ?
O1 C1 C2 121.9(2) . . ?
C2 C1 C14 122.6(2) . . ?
C20 C29 C30 116.64(19) . . ?
C20 C29 C28 120.43(18) . . ?
C28 C29 C30 122.93(18) . . ?
C29 C20 C19 122.46(19) . . ?
C21 C20 C29 119.5(2) . . ?
C21 C20 C19 117.99(18) . . ?
C13 C4 C3 122.37(19) . . ?
C5 C4 C13 119.3(2) . . ?
C5 C4 C3 118.3(2) . . ?
O2 C14 C1 116.13(19) . . ?
O2 C14 C13 124.9(2) . . ?
C13 C14 C1 118.93(18) . . ?
O4 C17 C30 115.4(2) . . ?
C18 C17 O4 121.9(2) . . ?
C18 C17 C30 122.7(2) . . ?
O5 C30 C29 125.2(2) . . ?
O5 C30 C17 115.6(2) . . ?
C29 C30 C17 119.19(18) . . ?
C4 C13 C14 116.91(19) . . ?
C4 C13 C12 120.63(18) . . ?
C12 C13 C14 122.46(18) . . ?
C29 C28 C27 120.90(19) . . ?
C23 C28 C29 118.87(18) . . ?
C23 C28 C27 120.2(2) . . ?
O6 C19 C20 120.4(2) . . ?
O6 C19 C18 121.3(2) . . ?
C18 C19 C20 118.34(19) . . ?
C13 C12 C11 121.27(18) . . ?
C7 C12 C13 118.58(19) . . ?
C7 C12 C11 120.1(2) . . ?
C28 C23 C24 123.2(2) . . ?
C22 C23 C28 118.9(2) . . ?
C22 C23 C24 117.9(2) . . ?
O3 C3 C4 120.8(2) . . ?
O3 C3 C2 120.7(2) . . ?
C2 C3 C4 118.56(19) . . ?
C12 C7 C8 123.2(2) . . ?
C6 C7 C12 118.8(2) . . ?
C6 C7 C8 118.0(2) . . ?
C22 C21 C20 120.1(2) . . ?
C6 C5 C4 120.0(2) . . ?
C17 C18 C19 120.6(2) . . ?
C5 C6 C7 122.5(2) . . ?
C1 C2 C3 120.5(2) . . ?
C21 C22 C23 122.2(2) . . ?
C26 C27 C28 113.0(2) . . ?
C10 C11 C12 113.5(2) . . ?
C7 C8 C15 109.9(2) . . ?
C16 C8 C7 110.0(2) . . ?
C16 C8 C15 107.9(2) . . ?
C16 C8 C9 110.2(3) . . ?
C9 C8 C7 111.2(2) . . ?
C9 C8 C15 107.6(3) . . ?
C32 C24 C23 109.6(2) . . ?
C32 C24 C31 108.4(3) . . ?
C31 C24 C23 110.3(2) . . ?
C25 C24 C23 110.9(2) . . ?
C25 C24 C32 110.3(3) . . ?
C25 C24 C31 107.3(3) . . ?
C10 C9 C8 115.4(3) . . ?
C26 C25 C24 117.9(3) . . ?
C25 C26 C27 116.9(3) . . ?
C9 C10 C11 115.3(3) . . ?

loop_
_geom_bond_atom_site_label_1
_geom_bond_atom_site_label_2
_geom_bond_distance
_geom_bond_site_symmetry_2
_geom_bond_publ_flag
O1 C1 1.334(3) . ?
O2 C14 1.218(2) . ?
O4 C17 1.335(3) . ?
O6 C19 1.223(3) . ?
O3 C3 1.224(3) . ?
O5 C30 1.222(3) . ?
C1 C14 1.498(3) . ?
C1 C2 1.335(3) . ?
C29 C20 1.406(3) . ?
C29 C30 1.478(3) . ?
C29 C28 1.415(3) . ?
C20 C19 1.500(3) . ?
C20 C21 1.381(3) . ?
C4 C13 1.413(3) . ?
C4 C3 1.487(3) . ?
C4 C5 1.382(3) . ?
C14 C13 1.475(3) . ?
C17 C30 1.494(3) . ?
C17 C18 1.332(3) . ?
C13 C12 1.416(3) . ?
C28 C23 1.408(3) . ?
C28 C27 1.518(3) . ?
C19 C18 1.441(3) . ?
C12 C7 1.411(3) . ?
C12 C11 1.513(3) . ?
C23 C22 1.393(3) . ?
C23 C24 1.536(3) . ?
C3 C2 1.445(3) . ?
C7 C6 1.392(3) . ?
C7 C8 1.533(3) . ?
C21 C22 1.372(3) . ?
C5 C6 1.370(4) . ?
C27 C26 1.511(4) . ?
C11 C10 1.509(4) . ?
C8 C15 1.545(4) . ?
C8 C16 1.530(4) . ?
C8 C9 1.532(4) . ?
C24 C32 1.524(4) . ?
C24 C31 1.532(4) . ?
C24 C25 1.515(4) . ?
C9 C10 1.416(5) . ?
C25 C26 1.378(5) . ?
